data_7702358
loop_
_publ_author_name
'Wietzke, Rapha\"el'
'Mazzanti, Marinella'
'Latour, Jean-Marc'
'P\'ecaut, Jacques'

_publ_section_title
;
 A rare uranium(III) complex of a tripodal aromatic amine and its
 lanthanum analogue
;
_journal_issue 24
_journal_name_full 'Journal of the Chemical Society, Dalton Transactions'
_journal_page_first 4087
_journal_paper_doi 10.1039/a807921h
_journal_year 1998
_chemical_formula_sum 'C38 H32 I3 N8 U'
_chemical_formula_weight 1219.45
_chemical_name_common '[U(tbpa)I2]IPy'
_space_group_IT_number 14
_space_group_name_Hall '-P 2ybc'
_space_group_name_H-M_alt 'P 1 21/c 1'
_symmetry_cell_setting monoclinic
_symmetry_space_group_name_H-M 'P 1 21/c 1'
_atom_sites_solution_hydrogens geom
_atom_sites_solution_primary direct
_atom_sites_solution_secondary difmap
_audit_creation_method SHELXL-97
_cell_angle_alpha 90.00
_cell_angle_beta 95.52(3)
_cell_angle_gamma 90.00
_cell_formula_units_Z 4
_cell_length_a 9.7361(19)
_cell_length_b 17.951(4)
_cell_length_c 22.436(5)
_cell_measurement_reflns_used 8030
_cell_measurement_temperature 143(2)
_cell_measurement_theta_max 25
_cell_measurement_theta_min 0
_cell_volume 3903.0(15)
_computing_structure_refinement 'SHELXL-97 (Sheldrick, 1997)'
_computing_structure_solution 'SHELXS-97 (Sheldrick, 1990)'
_diffrn_ambient_temperature 293(2)
_diffrn_measured_fraction_theta_full 0.901
_diffrn_measured_fraction_theta_max 0.901
_diffrn_radiation_monochromator graphite
_diffrn_radiation_source 'fine-focus sealed tube'
_diffrn_radiation_type MoK\a
_diffrn_radiation_wavelength 0.71073
_diffrn_reflns_av_R_equivalents 0.0826
_diffrn_reflns_av_sigmaI/netI 0.1080
_diffrn_reflns_limit_h_max 11
_diffrn_reflns_limit_h_min -11
_diffrn_reflns_limit_k_max 18
_diffrn_reflns_limit_k_min -21
_diffrn_reflns_limit_l_max 27
_diffrn_reflns_limit_l_min -27
_diffrn_reflns_number 18238
_diffrn_reflns_theta_full 26.00
_diffrn_reflns_theta_max 26.00
_diffrn_reflns_theta_min 1.46
_exptl_absorpt_coefficient_mu 6.570
_exptl_absorpt_correction_T_max 0.52
_exptl_absorpt_correction_T_min 0.04
_exptl_absorpt_correction_type SADABS
_exptl_crystal_colour brown
_exptl_crystal_density_diffrn 2.075
_exptl_crystal_density_method 'not measured'
_exptl_crystal_F_000 2268
_exptl_crystal_size_max 0.5
_exptl_crystal_size_mid 0.1
_exptl_crystal_size_min 0.1
_refine_diff_density_max 1.306
_refine_diff_density_min -5.884
_refine_diff_density_rms 0.273
_refine_ls_extinction_method none
_refine_ls_goodness_of_fit_ref 0.947
_refine_ls_hydrogen_treatment mixed
_refine_ls_matrix_type full
_refine_ls_number_parameters 451
_refine_ls_number_reflns 6901
_refine_ls_number_restraints 0
_refine_ls_restrained_S_all 0.947
_refine_ls_R_factor_all 0.0889
_refine_ls_R_factor_gt 0.0543
_refine_ls_shift/su_max 0.013
_refine_ls_shift/su_mean 0.002
_refine_ls_structure_factor_coef Fsqd
_refine_ls_weighting_details 'calc w=1/[\s^2^(Fo^2^)+(0.0591P)^2^+0.0000P] where P=(Fo^2^+2Fc^2^)/3'
_refine_ls_weighting_scheme calc
_refine_ls_wR_factor_gt 0.1183
_refine_ls_wR_factor_ref 0.1313
_reflns_number_gt 4626
_reflns_number_total 6901
_reflns_threshold_expression >2sigma(I)
_cod_data_source_file 807921h.txt
_cod_data_source_block U(tbpa)
_cod_depositor_comments
;
The following automatic conversions were performed:

data item '_symmetry_cell_setting' value 'Monoclinic' was changed to
'monoclinic' in accordance with the
/home/saulius/struct/COD-crude-data/automatic-downloads/DataCite-retrospective/RSC/depositions/lib/dictionaries/cif_core.dic
dictionary named 'cif_core.dic' version 2.4.2 last updated on
2011-04-26.

Automatic conversion script
Id: cif_fix_values 6909 2019-04-08 15:41:33Z antanas 
;
_cod_original_cell_volume 3903.0(13)
_cod_original_sg_symbol_H-M P21/c
_cod_database_code 7702358

loop_
_symmetry_equiv_pos_as_xyz
'x, y, z'
'-x, y+1/2, -z+1/2'
'-x, -y, -z'
'x, -y-1/2, z-1/2'

loop_
_atom_site_label
_atom_site_type_symbol
_atom_site_fract_x
_atom_site_fract_y
_atom_site_fract_z
_atom_site_U_iso_or_equiv
_atom_site_adp_type
_atom_site_occupancy
_atom_site_symmetry_multiplicity
_atom_site_calc_flag
_atom_site_refinement_flags
U U 0.567653(17) 0.720288(10) 0.109897(8) 0.01925(4) Uani 1 1 d .
I1 I 0.43596(3) 0.763113(19) 0.233478(14) 0.02923(9) Uani 1 1 d .
I2 I 0.80994(3) 0.616396(18) 0.055598(14) 0.02703(9) Uani 1 1 d .
I3 I 0.00608(3) 0.47906(2) 0.388054(15) 0.03782(10) Uani 1 1 d .
N1 N 0.3285(3) 0.7735(2) 0.07006(18) 0.0285(12) Uani 1 1 d .
N2 N 0.5298(4) 0.8655(2) 0.11347(16) 0.0248(11) Uani 1 1 d .
N3 N 0.4821(3) 0.6695(2) 0.00208(15) 0.0174(10) Uani 1 1 d .
N4 N 0.6483(4) 0.7884(2) 0.01410(16) 0.0226(11) Uani 1 1 d .
N5 N 0.6025(4) 0.6106(2) 0.18646(16) 0.0222(11) Uani 1 1 d .
N6 N 0.7959(4) 0.7200(2) 0.18326(15) 0.0229(11) Uani 1 1 d .
N7 N 0.3590(4) 0.6210(2) 0.10521(16) 0.0227(11) Uani 1 1 d .
C1 C 0.2227(4) 0.6576(3) 0.0901(2) 0.0262(14) Uani 1 1 d .
H1A H 0.1604 0.6218 0.0695 0.031 Uiso 1 1 calc R
H1B H 0.1849 0.6711 0.1271 0.031 Uiso 1 1 calc R
C2 C 0.2263(4) 0.7252(3) 0.0523(2) 0.0308(15) Uani 1 1 d .
C3 C 0.1274(5) 0.7415(3) 0.0052(2) 0.0323(15) Uani 1 1 d .
H3 H 0.0596 0.7070 -0.0075 0.039 Uiso 1 1 calc R
C4 C 0.1327(5) 0.8118(3) -0.0229(2) 0.0388(17) Uani 1 1 d .
H4 H 0.0685 0.8235 -0.0550 0.047 Uiso 1 1 calc R
C5 C 0.2305(4) 0.8621(3) -0.0036(2) 0.0307(15) Uani 1 1 d .
H5 H 0.2344 0.9083 -0.0221 0.037 Uiso 1 1 calc R
C6 C 0.3269(5) 0.8432(3) 0.0454(2) 0.0285(14) Uani 1 1 d .
C7 C 0.4309(5) 0.8956(3) 0.0732(2) 0.0269(14) Uani 1 1 d .
C8 C 0.4226(5) 0.9716(3) 0.0636(2) 0.0393(17) Uani 1 1 d .
H8 H 0.3546 0.9912 0.0360 0.047 Uiso 1 1 calc R
C9 C 0.5160(6) 1.0184(3) 0.0952(3) 0.0475(19) Uani 1 1 d .
H9 H 0.5122 1.0696 0.0891 0.057 Uiso 1 1 calc R
C10 C 0.6153(5) 0.9872(3) 0.1362(3) 0.0415(17) Uani 1 1 d .
H10 H 0.6788 1.0175 0.1582 0.050 Uiso 1 1 calc R
C11 C 0.6195(5) 0.9119(3) 0.1440(2) 0.0293(14) Uani 1 1 d .
H11 H 0.6870 0.8919 0.1716 0.035 Uiso 1 1 calc R
C21 C 0.3916(4) 0.5677(2) 0.0554(2) 0.0233(13) Uani 1 1 d .
H21A H 0.4790 0.5431 0.0666 0.028 Uiso 1 1 calc R
H21B H 0.3206 0.5297 0.0501 0.028 Uiso 1 1 calc R
C22 C 0.3990(4) 0.6089(3) -0.0027(2) 0.0256(14) Uani 1 1 d .
C23 C 0.3293(5) 0.5854(3) -0.0548(2) 0.0291(15) Uani 1 1 d .
H23 H 0.2741 0.5431 -0.0557 0.035 Uiso 1 1 calc R
C24 C 0.3427(5) 0.6263(3) -0.1068(2) 0.0330(15) Uani 1 1 d .
H24 H 0.2947 0.6126 -0.1429 0.040 Uiso 1 1 calc R
C25 C 0.4286(5) 0.6875(3) -0.1034(2) 0.0288(14) Uani 1 1 d .
H25 H 0.4390 0.7156 -0.1376 0.035 Uiso 1 1 calc R
C26 C 0.4999(4) 0.7075(3) -0.0488(2) 0.0226(13) Uani 1 1 d .
C27 C 0.6022(4) 0.7695(2) -0.0429(2) 0.0236(13) Uani 1 1 d .
C28 C 0.6536(5) 0.8024(2) -0.0929(2) 0.0252(14) Uani 1 1 d .
H28 H 0.6200 0.7882 -0.1314 0.030 Uiso 1 1 calc R
C29 C 0.7538(5) 0.8557(3) -0.0841(2) 0.0304(14) Uani 1 1 d .
H29 H 0.7886 0.8777 -0.1170 0.037 Uiso 1 1 calc R
C30 C 0.8045(4) 0.8776(3) -0.0270(2) 0.0260(14) Uani 1 1 d .
H30 H 0.8723 0.9140 -0.0207 0.031 Uiso 1 1 calc R
C31 C 0.7491(4) 0.8425(3) 0.0204(2) 0.0259(14) Uani 1 1 d .
H31 H 0.7823 0.8565 0.0590 0.031 Uiso 1 1 calc R
C41 C 0.3613(4) 0.5776(3) 0.16106(19) 0.0270(14) Uani 1 1 d .
H41A H 0.3099 0.5320 0.1527 0.032 Uiso 1 1 calc R
H41B H 0.3136 0.6059 0.1896 0.032 Uiso 1 1 calc R
C42 C 0.5033(5) 0.5576(3) 0.1901(2) 0.0254(14) Uani 1 1 d .
C43 C 0.5229(5) 0.4928(3) 0.2238(2) 0.0316(15) Uani 1 1 d .
H43 H 0.4541 0.4568 0.2235 0.038 Uiso 1 1 calc R
C44 C 0.6474(5) 0.4835(3) 0.2578(2) 0.0328(15) Uani 1 1 d .
H44 H 0.6636 0.4409 0.2809 0.039 Uiso 1 1 calc R
C45 C 0.7477(5) 0.5376(3) 0.2575(2) 0.0235(13) Uani 1 1 d .
H45 H 0.8303 0.5324 0.2816 0.028 Uiso 1 1 calc R
C46 C 0.7252(5) 0.6000(3) 0.2211(2) 0.0269(14) Uani 1 1 d .
C47 C 0.8278(4) 0.6607(3) 0.21957(19) 0.0236(13) Uani 1 1 d .
C48 C 0.9572(5) 0.6566(3) 0.2540(2) 0.0305(15) Uani 1 1 d .
H48 H 0.9784 0.6164 0.2793 0.037 Uiso 1 1 calc R
C49 C 1.0511(5) 0.7129(3) 0.2493(2) 0.0346(16) Uani 1 1 d .
H49 H 1.1362 0.7111 0.2720 0.041 Uiso 1 1 calc R
C50 C 1.0196(5) 0.7730(3) 0.2107(2) 0.0321(15) Uani 1 1 d .
H50 H 1.0827 0.8111 0.2065 0.039 Uiso 1 1 calc R
C51 C 0.8926(5) 0.7733(3) 0.1794(2) 0.0294(15) Uani 1 1 d .
H51 H 0.8710 0.8130 0.1535 0.035 Uiso 1 1 calc R
N8 N 0.8164(4) 0.6014(2) -0.22396(18) 0.0361(13) Uani 1 1 d .
C61 C 0.7790(6) 0.6363(3) -0.1760(2) 0.0423(17) Uani 1 1 d .
H61 H 0.7108 0.6726 -0.1815 0.051 Uiso 1 1 calc R
C62 C 0.8356(5) 0.6216(3) -0.1184(2) 0.0472(18) Uani 1 1 d .
H62 H 0.8050 0.6468 -0.0859 0.057 Uiso 1 1 calc R
C63 C 0.9407(5) 0.5676(3) -0.1098(2) 0.0378(16) Uani 1 1 d .
H63 H 0.9803 0.5563 -0.0715 0.045 Uiso 1 1 calc R
C64 C 0.9842(5) 0.5314(3) -0.1597(2) 0.0363(16) Uani 1 1 d .
H64 H 1.0543 0.4960 -0.1561 0.044 Uiso 1 1 calc R
C65 C 0.9173(5) 0.5509(3) -0.2151(2) 0.0378(16) Uani 1 1 d .
H65 H 0.9450 0.5268 -0.2487 0.045 Uiso 1 1 calc R

loop_
_atom_site_aniso_label
_atom_site_aniso_U_11
_atom_site_aniso_U_22
_atom_site_aniso_U_33
_atom_site_aniso_U_23
_atom_site_aniso_U_13
_atom_site_aniso_U_12
U 0.01740(7) 0.02632(9) 0.01491(8) 0.00161(8) 0.00600(7) -0.00121(8)
I1 0.02831(15) 0.04310(19) 0.01811(16) -0.00309(14) 0.01167(13) -0.00186(15)
I2 0.02406(14) 0.03247(17) 0.02600(17) 0.00040(14) 0.00979(13) 0.00239(14)
I3 0.03931(18) 0.0527(2) 0.02211(18) -0.00120(16) 0.00631(15) 0.02231(17)
N1 0.0074(16) 0.049(3) 0.030(2) 0.001(2) 0.0083(16) 0.0013(18)
N2 0.0231(18) 0.033(2) 0.021(2) -0.0017(18) 0.0131(17) -0.0033(18)
N3 0.0111(16) 0.027(2) 0.0150(19) 0.0054(16) 0.0047(15) 0.0035(16)
N4 0.0193(17) 0.037(2) 0.0138(19) -0.0014(17) 0.0152(15) -0.0031(17)
N5 0.0255(19) 0.028(2) 0.0137(19) -0.0022(17) 0.0061(17) -0.0036(18)
N6 0.0277(19) 0.036(2) 0.0054(18) -0.0006(17) 0.0057(16) -0.0003(18)
N7 0.0195(18) 0.032(2) 0.018(2) 0.0062(17) 0.0074(16) -0.0015(17)
C1 0.014(2) 0.041(3) 0.023(3) 0.007(2) -0.001(2) -0.001(2)
C2 0.010(2) 0.045(3) 0.038(3) 0.002(3) 0.006(2) 0.010(2)
C3 0.014(2) 0.048(3) 0.035(3) 0.008(3) 0.003(2) 0.000(2)
C4 0.028(3) 0.055(3) 0.034(3) 0.012(3) 0.007(2) 0.005(3)
C5 0.018(2) 0.039(3) 0.038(3) 0.012(2) 0.013(2) 0.008(2)
C6 0.029(2) 0.036(3) 0.022(3) 0.009(2) 0.013(2) 0.007(2)
C7 0.027(2) 0.041(3) 0.016(2) 0.010(2) 0.0194(19) 0.009(2)
C8 0.029(3) 0.040(3) 0.048(3) 0.009(3) -0.001(3) 0.007(3)
C9 0.053(3) 0.022(3) 0.068(4) -0.003(3) 0.009(3) 0.004(3)
C10 0.037(3) 0.034(3) 0.057(4) -0.017(3) 0.025(3) -0.009(2)
C11 0.022(2) 0.040(3) 0.029(3) 0.000(2) 0.016(2) -0.004(2)
C21 0.012(2) 0.026(2) 0.032(3) 0.002(2) 0.004(2) -0.010(2)
C22 0.021(2) 0.029(3) 0.027(3) -0.006(2) 0.004(2) -0.007(2)
C23 0.023(2) 0.030(3) 0.034(3) -0.006(2) 0.000(2) -0.010(2)
C24 0.039(3) 0.040(3) 0.020(3) -0.005(2) 0.006(2) -0.003(3)
C25 0.035(3) 0.036(3) 0.017(2) -0.001(2) 0.009(2) -0.005(2)
C26 0.019(2) 0.034(3) 0.015(2) -0.008(2) 0.0029(19) 0.002(2)
C27 0.017(2) 0.024(2) 0.030(3) -0.001(2) 0.006(2) -0.005(2)
C28 0.041(3) 0.026(2) 0.010(2) -0.002(2) 0.011(2) 0.001(2)
C29 0.030(2) 0.038(3) 0.028(3) 0.010(2) 0.025(2) -0.002(2)
C30 0.016(2) 0.031(3) 0.030(3) -0.001(2) -0.001(2) -0.005(2)
C31 0.022(2) 0.029(3) 0.027(3) 0.002(2) 0.005(2) -0.003(2)
C41 0.023(2) 0.047(3) 0.012(2) 0.013(2) 0.008(2) -0.007(2)
C42 0.022(2) 0.030(3) 0.025(3) -0.005(2) 0.004(2) -0.007(2)
C43 0.040(3) 0.033(3) 0.025(3) 0.009(2) 0.016(2) -0.002(2)
C44 0.047(3) 0.034(3) 0.020(3) 0.008(2) 0.012(2) -0.002(3)
C45 0.025(2) 0.032(3) 0.013(2) 0.001(2) 0.001(2) 0.005(2)
C46 0.024(2) 0.041(3) 0.016(3) 0.003(2) 0.003(2) 0.001(2)
C47 0.020(2) 0.040(3) 0.013(2) 0.005(2) 0.0113(19) 0.003(2)
C48 0.030(3) 0.039(3) 0.021(3) -0.009(2) -0.001(2) -0.001(2)
C49 0.022(2) 0.047(3) 0.036(3) -0.008(3) 0.008(2) -0.005(2)
C50 0.023(2) 0.043(3) 0.032(3) -0.002(2) 0.010(2) -0.004(2)
C51 0.026(2) 0.043(3) 0.018(3) 0.004(2) 0.001(2) -0.002(2)
N8 0.035(2) 0.046(3) 0.027(2) 0.007(2) -0.001(2) 0.016(2)
C61 0.055(3) 0.041(3) 0.032(3) -0.009(3) 0.011(3) 0.009(3)
C62 0.045(3) 0.077(4) 0.021(3) -0.013(3) 0.007(3) 0.025(3)
C63 0.036(3) 0.054(3) 0.022(3) 0.006(3) -0.006(2) 0.003(3)
C64 0.028(3) 0.057(3) 0.026(3) 0.012(3) 0.010(2) 0.011(3)
C65 0.034(3) 0.059(3) 0.023(3) 0.011(3) 0.016(2) 0.014(3)

loop_
_atom_type_symbol
_atom_type_description
_atom_type_scat_dispersion_real
_atom_type_scat_dispersion_imag
_atom_type_scat_source
C C 0.0033 0.0016 'International Tables Vol C Tables 4.2.6.8 and 6.1.1.4'
H H 0.0000 0.0000 'International Tables Vol C Tables 4.2.6.8 and 6.1.1.4'
N N 0.0061 0.0033 'International Tables Vol C Tables 4.2.6.8 and 6.1.1.4'
I I -0.4742 1.8119 'International Tables Vol C Tables 4.2.6.8 and 6.1.1.4'
U U -9.6767 9.6646 'International Tables Vol C Tables 4.2.6.8 and 6.1.1.4'

loop_
_geom_angle_atom_site_label_1
_geom_angle_atom_site_label_2
_geom_angle_atom_site_label_3
_geom_angle
N1 U N5 124.00(12)
N1 U N6 152.97(12)
N5 U N6 62.59(11)
N1 U N2 61.51(12)
N5 U N2 137.30(11)
N6 U N2 95.43(11)
N1 U N3 67.57(12)
N5 U N3 110.57(11)
N6 U N3 138.03(11)
N2 U N3 109.65(11)
N1 U N4 82.95(12)
N5 U N4 148.09(11)
N6 U N4 102.06(11)
N2 U N4 67.80(11)
N3 U N4 60.66(11)
N1 U N7 65.29(12)
N5 U N7 65.01(11)
N6 U N7 127.59(11)
N2 U N7 123.23(11)
N3 U N7 64.32(11)
N4 U N7 123.57(11)
N1 U I1 78.03(9)
N5 U I1 69.83(8)
N6 U I1 81.14(8)
N2 U I1 70.91(8)
N3 U I1 138.19(7)
N4 U I1 138.70(8)
N7 U I1 80.36(8)
N1 U I2 136.40(9)
N5 U I2 76.50(8)
N6 U I2 69.08(8)
N2 U I2 132.18(8)
N3 U I2 69.13(7)
N4 U I2 71.75(8)
N7 U I2 99.97(8)
I1 U I2 142.632(17)
C2 N1 C6 119.2(4)
C2 N1 U 118.5(3)
C6 N1 U 116.8(3)
C11 N2 C7 118.3(4)
C11 N2 U 122.8(3)
C7 N2 U 117.5(3)
C26 N3 C22 117.5(4)
C26 N3 U 122.9(3)
C22 N3 U 118.9(3)
C27 N4 C31 116.2(4)
C27 N4 U 123.4(3)
C31 N4 U 120.3(3)
C42 N5 C46 116.8(4)
C42 N5 U 121.1(3)
C46 N5 U 121.8(3)
C51 N6 C47 118.2(4)
C51 N6 U 120.7(3)
C47 N6 U 120.4(3)
C41 N7 C1 111.5(3)
C41 N7 C21 107.7(3)
C1 N7 C21 110.7(3)
C41 N7 U 111.5(2)
C1 N7 U 111.6(3)
C21 N7 U 103.5(2)
C2 C1 N7 115.0(4)
N1 C2 C3 121.7(5)
N1 C2 C1 114.4(4)
C3 C2 C1 123.7(4)
C2 C3 C4 118.4(4)
C5 C4 C3 120.5(5)
C4 C5 C6 118.8(5)
N1 C6 C5 120.9(4)
N1 C6 C7 115.6(4)
C5 C6 C7 123.5(4)
N2 C7 C8 121.3(4)
N2 C7 C6 116.0(4)
C8 C7 C6 122.4(4)
C9 C8 C7 119.6(5)
C8 C9 C10 118.5(5)
C11 C10 C9 119.8(5)
N2 C11 C10 122.6(4)
C22 C21 N7 110.9(4)
N3 C22 C23 124.2(4)
N3 C22 C21 113.8(4)
C23 C22 C21 122.0(4)
C22 C23 C24 118.4(4)
C25 C24 C23 118.6(4)
C24 C25 C26 120.0(4)
N3 C26 C25 121.2(4)
N3 C26 C27 116.1(4)
C25 C26 C27 122.7(4)
N4 C27 C28 122.5(4)
N4 C27 C26 115.3(4)
C28 C27 C26 122.0(4)
C29 C28 C27 118.9(4)
C28 C29 C30 121.3(4)
C29 C30 C31 116.7(4)
N4 C31 C30 124.5(4)
N7 C41 C42 115.5(4)
N5 C42 C43 123.7(4)
N5 C42 C41 115.6(4)
C43 C42 C41 120.3(4)
C44 C43 C42 118.0(4)
C45 C44 C43 119.9(4)
C44 C45 C46 119.9(4)
N5 C46 C45 121.5(4)
N5 C46 C47 115.9(4)
C45 C46 C47 122.5(4)
N6 C47 C48 120.5(4)
N6 C47 C46 118.3(4)
C48 C47 C46 121.1(4)
C49 C48 C47 119.0(4)
C48 C49 C50 120.4(4)
C51 C50 C49 117.2(5)
N6 C51 C50 124.6(4)
C61 N8 C65 117.1(4)
N8 C61 C62 123.6(5)
C61 C62 C63 118.6(5)
C64 C63 C62 118.9(5)
C65 C64 C63 116.6(5)
N8 C65 C64 125.2(5)

loop_
_geom_bond_atom_site_label_1
_geom_bond_atom_site_label_2
_geom_bond_distance
U N1 2.595(4)
U N5 2.614(4)
U N6 2.635(4)
U N2 2.635(4)
U N3 2.643(3)
U N4 2.657(4)
U N7 2.697(4)
U I1 3.2568(8)
U I2 3.3286(7)
N1 C2 1.350(6)
N1 C6 1.368(6)
N2 C11 1.346(6)
N2 C7 1.367(6)
N3 C26 1.354(6)
N3 C22 1.355(6)
N4 C27 1.357(6)
N4 C31 1.378(6)
N5 C42 1.364(6)
N5 C46 1.375(6)
N6 C51 1.350(6)
N6 C47 1.359(6)
N7 C41 1.473(6)
N7 C1 1.490(5)
N7 C21 1.528(6)
C1 C2 1.482(7)
C2 C3 1.391(7)
C3 C4 1.413(7)
C4 C5 1.354(7)
C5 C6 1.416(6)
C6 C7 1.475(6)
C7 C8 1.383(7)
C8 C9 1.382(7)
C9 C10 1.387(8)
C10 C11 1.363(7)
C21 C22 1.507(7)
C22 C23 1.360(6)
C23 C24 1.394(7)
C24 C25 1.379(7)
C25 C26 1.397(6)
C26 C27 1.491(6)
C27 C28 1.402(7)
C28 C29 1.368(6)
C29 C30 1.383(7)
C30 C31 1.389(7)
C41 C42 1.514(6)
C42 C43 1.391(7)
C43 C44 1.378(7)
C44 C45 1.378(7)
C45 C46 1.390(6)
C46 C47 1.481(7)
C47 C48 1.414(6)
C48 C49 1.374(7)
C49 C50 1.399(7)
C50 C51 1.362(6)
N8 C61 1.326(7)
N8 C65 1.338(6)
C61 C62 1.381(7)
C62 C63 1.409(7)
C63 C64 1.395(7)
C64 C65 1.392(7)
